data_1545599
loop_
_publ_author_name
'Pedersen, Anders H.'
'Geoghegan, Blaise L.'
'Nichol, Gary S.'
'Lupton, David W.'
'Murray, Keith S.'
'Mart\'inez-Lillo, Jos\'e'
'Gass, Ian A.'
'Brechin, Euan K.'

_publ_section_title
;
 Hexahalorhenate(iv) salts of metal oxazolidine nitroxides.
;
_journal_issue 16
_journal_name_full 'Dalton transactions (Cambridge, England : 2003)'
_journal_page_first 5250
_journal_page_last 5259
_journal_paper_doi 10.1039/c7dt00752c
_journal_volume 46
_journal_year 2017
_chemical_formula_moiety 'Br6 Re, C30 H32 Co N6 O4'
_chemical_formula_sum 'C30 H32 Br6 Co N6 O4 Re'
_chemical_formula_weight 1265.20
_space_group_crystal_system triclinic
_space_group_IT_number 2
_space_group_name_Hall '-P 1'
_space_group_name_H-M_alt 'P -1'
_symmetry_space_group_name_Hall '-P 1'
_symmetry_space_group_name_H-M 'P -1'
_atom_sites_solution_hydrogens geom
_atom_sites_solution_primary iterative
_audit_creation_date 2016-04-08
_audit_creation_method
;
Olex2 1.2
(compiled 2016.02.19 svn.r3266 for OlexSys, GUI svn.r5155)
;
_audit_update_record
;
2017-02-24 deposited with the CCDC.
2017-03-20 downloaded from the CCDC.
;
_cell_angle_alpha 106.156(3)
_cell_angle_beta 101.328(3)
_cell_angle_gamma 93.673(3)
_cell_formula_units_Z 1
_cell_length_a 8.1009(3)
_cell_length_b 10.7229(3)
_cell_length_c 10.9708(3)
_cell_measurement_reflns_used 10793
_cell_measurement_temperature 120.01(10)
_cell_measurement_theta_max 75.6660
_cell_measurement_theta_min 4.2820
_cell_volume 890.35(5)
_computing_cell_refinement
;
CrysAlisPro, Agilent Technologies,
Version 1.171.37.35e (release 07-10-2014 CrysAlis171 .NET)
(compiled Oct  7 2014,17:20:27)
;
_computing_data_collection
;
CrysAlisPro, Agilent Technologies,
Version 1.171.37.35e (release 07-10-2014 CrysAlis171 .NET)
(compiled Oct  7 2014,17:20:27)
;
_computing_data_reduction
;
CrysAlisPro, Agilent Technologies,
Version 1.171.37.35e (release 07-10-2014 CrysAlis171 .NET)
(compiled Oct  7 2014,17:20:27)
;
_computing_molecular_graphics 'Olex2 (Dolomanov et al., 2009)'
_computing_publication_material 'Olex2 (Dolomanov et al., 2009)'
_computing_structure_refinement 'ShelXL (Sheldrick, 2015)'
_computing_structure_solution 'olex2.solve (Bourhis et al., 2015)'
_diffrn_ambient_environment N~2~
_diffrn_ambient_temperature 120.01(10)
_diffrn_detector 'CCD plate'
_diffrn_detector_area_resol_mean 5.1574
_diffrn_detector_type Atlas
_diffrn_measured_fraction_theta_full 1.000
_diffrn_measured_fraction_theta_max 0.994
_diffrn_measurement_details
;
#__ type_ start__ end____ width___ exp.time_
  1 omega -113.00  -17.00   1.0000    2.0000
omega____ theta____ kappa____ phi______ frames
    -      -43.1686  -57.0000 -180.0000 96

#__ type_ start__ end____ width___ exp.time_
  2 omega -113.00  -17.00   1.0000    2.0000
omega____ theta____ kappa____ phi______ frames
    -      -43.1686  -57.0000   90.0000 96

#__ type_ start__ end____ width___ exp.time_
  3 omega  -50.00   29.00   1.0000    2.0000
omega____ theta____ kappa____ phi______ frames
    -      -43.1686   38.0000   60.0000 79

#__ type_ start__ end____ width___ exp.time_
  4 omega  -75.00   31.00   1.0000    2.0000
omega____ theta____ kappa____ phi______ frames
    -      -43.1686   77.0000  -60.0000 106

#__ type_ start__ end____ width___ exp.time_
  5 omega   23.00   98.00   1.0000    2.0000
omega____ theta____ kappa____ phi______ frames
    -       43.1686 -125.0000 -180.0000 75

#__ type_ start__ end____ width___ exp.time_
  6 omega   39.00  121.00   1.0000    8.0000
omega____ theta____ kappa____ phi______ frames
    -      111.0000 -125.0000  150.0000 82

#__ type_ start__ end____ width___ exp.time_
  7 omega   40.00   99.00   1.0000    8.0000
omega____ theta____ kappa____ phi______ frames
    -      111.0000  -45.0000    0.0000 59

#__ type_ start__ end____ width___ exp.time_
  8 omega   88.00  178.00   1.0000    8.0000
omega____ theta____ kappa____ phi______ frames
    -      111.0000   40.0000 -147.7796 90

#__ type_ start__ end____ width___ exp.time_
  9 omega   87.00  178.00   1.0000    8.0000
omega____ theta____ kappa____ phi______ frames
    -      111.0000   30.0000  120.0000 91

#__ type_ start__ end____ width___ exp.time_
 10 omega   36.00   91.00   1.0000    8.0000
omega____ theta____ kappa____ phi______ frames
    -      111.0000  -30.0000   30.0000 55

#__ type_ start__ end____ width___ exp.time_
 11 omega   30.00  109.00   1.0000    8.0000
omega____ theta____ kappa____ phi______ frames
    -      111.0000  -94.0000  -60.0000 79

#__ type_ start__ end____ width___ exp.time_
 12 omega   39.00  121.00   1.0000    8.0000
omega____ theta____ kappa____ phi______ frames
    -      111.0000 -125.0000  -90.0000 82

#__ type_ start__ end____ width___ exp.time_
 13 omega   39.00  121.00   1.0000    8.0000
omega____ theta____ kappa____ phi______ frames
    -      111.0000 -125.0000   60.0000 82

#__ type_ start__ end____ width___ exp.time_
 14 omega   87.00  178.00   1.0000    8.0000
omega____ theta____ kappa____ phi______ frames
    -      111.0000   45.0000 -180.0000 91

#__ type_ start__ end____ width___ exp.time_
 15 omega   39.00  121.00   1.0000    8.0000
omega____ theta____ kappa____ phi______ frames
    -      111.0000 -125.0000  -60.0000 82

#__ type_ start__ end____ width___ exp.time_
 16 omega   39.00  121.00   1.0000    8.0000
omega____ theta____ kappa____ phi______ frames
    -      111.0000 -125.0000 -180.0000 82

#__ type_ start__ end____ width___ exp.time_
 17 omega   40.00   99.00   1.0000    8.0000
omega____ theta____ kappa____ phi______ frames
    -      111.0000  -45.0000  120.0000 59

#__ type_ start__ end____ width___ exp.time_
 18 omega   39.00  121.00   1.0000    8.0000
omega____ theta____ kappa____ phi______ frames
    -      111.0000 -125.0000   30.0000 82

#__ type_ start__ end____ width___ exp.time_
 19 omega   66.00  178.00   1.0000    8.0000
omega____ theta____ kappa____ phi______ frames
    -      111.0000   15.0000  -30.0000 112

#__ type_ start__ end____ width___ exp.time_
 20 omega   30.00  109.00   1.0000    8.0000
omega____ theta____ kappa____ phi______ frames
    -      111.0000  -94.0000 -150.0000 79

#__ type_ start__ end____ width___ exp.time_
 21 omega   30.00  109.00   1.0000    8.0000
omega____ theta____ kappa____ phi______ frames
    -      111.0000  -94.0000   60.0000 79

#__ type_ start__ end____ width___ exp.time_
 22 omega   36.00   91.00   1.0000    8.0000
omega____ theta____ kappa____ phi______ frames
    -      111.0000  -30.0000 -180.0000 55

#__ type_ start__ end____ width___ exp.time_
 23 omega   40.00   99.00   1.0000    8.0000
omega____ theta____ kappa____ phi______ frames
    -      111.0000  -45.0000 -120.0000 59

#__ type_ start__ end____ width___ exp.time_
 24 omega   94.00  178.00   1.0000    8.0000
omega____ theta____ kappa____ phi______ frames
    -      111.0000  125.0000  -60.0000 84

#__ type_ start__ end____ width___ exp.time_
 25 omega   30.00  109.00   1.0000    8.0000
omega____ theta____ kappa____ phi______ frames
    -      111.0000  -94.0000 -180.0000 79

#__ type_ start__ end____ width___ exp.time_
 26 omega   30.00  109.00   1.0000    8.0000
omega____ theta____ kappa____ phi______ frames
    -      111.0000  -94.0000   30.0000 79

#__ type_ start__ end____ width___ exp.time_
 27 omega   94.00  178.00   1.0000    8.0000
omega____ theta____ kappa____ phi______ frames
    -      111.0000  125.0000  -90.0000 84

#__ type_ start__ end____ width___ exp.time_
 28 omega -113.00  -17.00   1.0000    2.0000
omega____ theta____ kappa____ phi______ frames
    -      -43.1686  -57.0000   30.0000 96

#__ type_ start__ end____ width___ exp.time_
 29 omega  -50.00   29.00   1.0000    2.0000
omega____ theta____ kappa____ phi______ frames
    -      -43.1686   38.0000 -120.0000 79

#__ type_ start__ end____ width___ exp.time_
 30 omega -117.00  -12.00   1.0000    2.0000
omega____ theta____ kappa____ phi______ frames
    -      -43.1686  -77.0000  -30.0000 105

#__ type_ start__ end____ width___ exp.time_
 31 omega -117.00  -12.00   1.0000    2.0000
omega____ theta____ kappa____ phi______ frames
    -      -43.1686  -77.0000 -120.0000 105

#__ type_ start__ end____ width___ exp.time_
 32 omega -117.00  -12.00   1.0000    2.0000
omega____ theta____ kappa____ phi______ frames
    -      -43.1686  -77.0000  120.0000 105

#__ type_ start__ end____ width___ exp.time_
 33 omega -116.00  -21.00   1.0000    2.0000
omega____ theta____ kappa____ phi______ frames
    -      -43.1686  -38.0000 -120.0000 95

#__ type_ start__ end____ width___ exp.time_
 34 omega   87.00  178.00   1.0000    8.0000
omega____ theta____ kappa____ phi______ frames
    -      111.0000   45.0000   30.0000 91

#__ type_ start__ end____ width___ exp.time_
 35 omega   80.00  178.00   1.0000    8.0000
omega____ theta____ kappa____ phi______ frames
    -      111.0000   77.0000  -30.0000 98

#__ type_ start__ end____ width___ exp.time_
 36 omega   83.00  178.00   1.0000    8.0000
omega____ theta____ kappa____ phi______ frames
    -      111.0000   61.0000 -120.0000 95

#__ type_ start__ end____ width___ exp.time_
 37 omega   87.00  130.00   1.0000    8.0000
omega____ theta____ kappa____ phi______ frames
    -      111.0000   45.0000  150.0000 43

#__ type_ start__ end____ width___ exp.time_
 38 omega   83.00  178.00   1.0000    8.0000
omega____ theta____ kappa____ phi______ frames
    -      111.0000   61.0000   60.0000 95
;
_diffrn_measurement_device 'four-circle diffractometer'
_diffrn_measurement_device_type 'SuperNova, Dual, Cu at zero, Atlas'
_diffrn_measurement_method '\w scans'
_diffrn_orient_matrix_UB_11 0.0753399000
_diffrn_orient_matrix_UB_12 -0.1099665000
_diffrn_orient_matrix_UB_13 0.0493270000
_diffrn_orient_matrix_UB_21 -0.0859112000
_diffrn_orient_matrix_UB_22 -0.1010112000
_diffrn_orient_matrix_UB_23 -0.1312785000
_diffrn_orient_matrix_UB_31 0.1586402000
_diffrn_orient_matrix_UB_32 0.0209436000
_diffrn_orient_matrix_UB_33 -0.0532032000
_diffrn_radiation_monochromator mirror
_diffrn_radiation_probe x-ray
_diffrn_radiation_type CuK\a
_diffrn_radiation_wavelength 1.54184
_diffrn_reflns_av_R_equivalents 0.0717
_diffrn_reflns_av_unetI/netI 0.0394
_diffrn_reflns_Laue_measured_fraction_full 1.000
_diffrn_reflns_Laue_measured_fraction_max 0.994
_diffrn_reflns_limit_h_max 10
_diffrn_reflns_limit_h_min -9
_diffrn_reflns_limit_k_max 13
_diffrn_reflns_limit_k_min -13
_diffrn_reflns_limit_l_max 13
_diffrn_reflns_limit_l_min -13
_diffrn_reflns_number 18116
_diffrn_reflns_point_group_measured_fraction_full 1.000
_diffrn_reflns_point_group_measured_fraction_max 0.994
_diffrn_reflns_theta_full 26.000
_diffrn_reflns_theta_max 76.023
_diffrn_reflns_theta_min 4.305
_diffrn_source 'sealed X-ray tube'
_diffrn_source_type 'SuperNova (Cu) X-ray Source'
_exptl_absorpt_coefficient_mu 18.461
_exptl_absorpt_correction_T_max 0.764
_exptl_absorpt_correction_T_min 0.468
_exptl_absorpt_correction_type gaussian
_exptl_absorpt_process_details
;
CrysAlisPro, Agilent Technologies,
Version 1.171.37.35e (release 07-10-2014 CrysAlis171 .NET)
(compiled Oct  7 2014,17:20:27)
Numerical absorption correction based on gaussian integration over
            a multifaceted crystal model
Empirical absorption correction using spherical harmonics,
 implemented in SCALE3 ABSPACK scaling algorithm.
;
_exptl_crystal_colour 'pale yellow'
_exptl_crystal_density_diffrn 2.360
_exptl_crystal_description plate
_exptl_crystal_F_000 598
_exptl_crystal_size_max 0.0985
_exptl_crystal_size_mid 0.0529
_exptl_crystal_size_min 0.028
_refine_diff_density_max 1.306
_refine_diff_density_min -1.774
_refine_diff_density_rms 0.219
_refine_ls_extinction_method none
_refine_ls_goodness_of_fit_ref 1.052
_refine_ls_hydrogen_treatment constr
_refine_ls_matrix_type full
_refine_ls_number_parameters 222
_refine_ls_number_reflns 3700
_refine_ls_number_restraints 0
_refine_ls_restrained_S_all 1.052
_refine_ls_R_factor_all 0.0445
_refine_ls_R_factor_gt 0.0423
_refine_ls_shift/su_max 0.000
_refine_ls_shift/su_mean 0.000
_refine_ls_structure_factor_coef Fsqd
_refine_ls_weighting_details 'w=1/[\s^2^(Fo^2^)+(0.0798P)^2^+0.1780P] where P=(Fo^2^+2Fc^2^)/3'
_refine_ls_weighting_scheme calc
_refine_ls_wR_factor_gt 0.1073
_refine_ls_wR_factor_ref 0.1101
_reflns_Friedel_coverage 0.000
_reflns_number_gt 3462
_reflns_number_total 3700
_reflns_threshold_expression 'I > 2\s(I)'
_cod_data_source_file c7dt00752c2.cif
_cod_data_source_block eb16091_refinalized
_cod_depositor_comments 'Adding full bibliography for 1545597--1545607.cif.'
_cod_original_cell_volume 890.36(5)
_cod_database_code 1545599
_chemical_oxdiff_formula 'C15 H16 Br6 Co N3 O2'
_chemical_oxdiff_usercomment '@ 120 K AHP348B'
_shelx_space_group_comment
;
The symmetry employed for this shelxl refinement is uniquely defined
by the following loop, which should always be used as a source of
symmetry information in preference to the above space-group names.
They are only intended as comments.
;
_reflns_odcompleteness_completeness 100.00
_reflns_odcompleteness_iscentric 1
_reflns_odcompleteness_theta 66.97
_olex2_refinement_description
;
1. Fixed Uiso
 At 1.2 times of:
  All C(H) groups, All C(H,H) groups
 At 1.5 times of:
  All C(H,H,H) groups
2.a Secondary CH2 refined with riding coordinates:
 C12(H12a,H12b)
2.b Aromatic/amide H refined with riding coordinates:
 C2(H2), C3(H3), C4(H4), C5(H5), C6(H6), C7(H7), C8(H8), C9(H9)
2.c Idealised Me refined as rotating group:
 C14(H14a,H14b,H14c), C15(H15a,H15b,H15c)
;
_shelx_shelxl_version_number 2014/7
_olex2_submission_special_instructions 'No special instructions were received'

loop_
_space_group_symop_operation_xyz
'x, y, z'
'-x, -y, -z'

loop_
_atom_site_label
_atom_site_type_symbol
_atom_site_fract_x
_atom_site_fract_y
_atom_site_fract_z
_atom_site_U_iso_or_equiv
_atom_site_adp_type
_atom_site_occupancy
_atom_site_site_symmetry_order
_atom_site_calc_flag
_atom_site_refinement_flags_posn
_atom_site_refinement_flags_adp
_atom_site_refinement_flags_occupancy
Re1 Re 0.0000 0.0000 0.0000 0.02545(12) Uani 1 2 d S T P
Br3 Br 0.28047(7) -0.02130(5) 0.13221(5) 0.03379(14) Uani 1 1 d . . .
Br1 Br 0.03535(7) 0.23991(5) 0.11984(5) 0.03452(14) Uani 1 1 d . . .
Br2 Br 0.14681(7) 0.04866(5) -0.16724(5) 0.03640(15) Uani 1 1 d . . .
Co1 Co 0.5000 0.5000 0.5000 0.0249(2) Uani 1 2 d S T P
O1 O 0.2489(6) 0.5329(4) 0.4418(4) 0.0436(9) Uani 1 1 d . . .
O2 O 0.2759(5) 0.6327(4) 0.1699(4) 0.0418(8) Uani 1 1 d . . .
N1 N 0.4246(5) 0.3341(4) 0.5272(4) 0.0311(8) Uani 1 1 d . . .
N2 N 0.5070(5) 0.4119(4) 0.3175(4) 0.0294(8) Uani 1 1 d . . .
N3 N 0.2191(6) 0.5646(5) 0.3371(5) 0.0371(9) Uani 1 1 d . . .
C1 C 0.5027(7) 0.3068(5) 0.6340(5) 0.0319(10) Uani 1 1 d . . .
C2 C 0.4609(8) 0.1913(5) 0.6610(5) 0.0386(11) Uani 1 1 d . . .
H2 H 0.5181 0.1745 0.7358 0.046 Uiso 1 1 calc R . .
C3 C 0.3307(9) 0.1017(5) 0.5722(6) 0.0443(13) Uani 1 1 d . . .
H3 H 0.2979 0.0236 0.5873 0.053 Uiso 1 1 calc R . .
C4 C 0.2518(8) 0.1289(5) 0.4635(6) 0.0427(12) Uani 1 1 d . . .
H4 H 0.1652 0.0692 0.4031 0.051 Uiso 1 1 calc R . .
C5 C 0.3006(8) 0.2465(5) 0.4425(5) 0.0395(11) Uani 1 1 d . . .
H5 H 0.2457 0.2645 0.3677 0.047 Uiso 1 1 calc R . .
C6 C 0.5805(7) 0.3040(5) 0.2832(6) 0.0375(11) Uani 1 1 d . . .
H6 H 0.6313 0.2689 0.3477 0.045 Uiso 1 1 calc R . .
C7 C 0.5840(7) 0.2420(5) 0.1550(6) 0.0382(11) Uani 1 1 d . . .
H7 H 0.6385 0.1677 0.1343 0.046 Uiso 1 1 calc R . .
C8 C 0.5065(8) 0.2913(6) 0.0595(6) 0.0418(12) Uani 1 1 d . . .
H8 H 0.5055 0.2503 -0.0273 0.050 Uiso 1 1 calc R . .
C9 C 0.4281(7) 0.4056(5) 0.0950(5) 0.0373(10) Uani 1 1 d . . .
H9 H 0.3744 0.4417 0.0323 0.045 Uiso 1 1 calc R . .
C10 C 0.4330(6) 0.4624(5) 0.2253(5) 0.0321(10) Uani 1 1 d . . .
C11 C 0.3570(7) 0.5885(5) 0.2719(5) 0.0358(11) Uani 1 1 d . . .
C12 C 0.1010(9) 0.6348(9) 0.1667(8) 0.0591(18) Uani 1 1 d . . .
H12A H 0.0359 0.5575 0.1018 0.071 Uiso 1 1 calc R . .
H12B H 0.0634 0.7115 0.1448 0.071 Uiso 1 1 calc R . .
C13 C 0.0753(7) 0.6380(6) 0.3028(6) 0.0411(12) Uani 1 1 d . . .
C14 C -0.0927(8) 0.5621(6) 0.2982(8) 0.0524(16) Uani 1 1 d . . .
H14A H -0.1095 0.4793 0.2319 0.079 Uiso 1 1 calc GR . .
H14B H -0.1839 0.6114 0.2786 0.079 Uiso 1 1 calc GR . .
H14C H -0.0904 0.5479 0.3810 0.079 Uiso 1 1 calc GR . .
C15 C 0.1032(10) 0.7753(7) 0.3970(9) 0.0632(19) Uani 1 1 d . . .
H15A H 0.1071 0.7703 0.4835 0.095 Uiso 1 1 calc GR . .
H15B H 0.0116 0.8222 0.3724 0.095 Uiso 1 1 calc GR . .
H15C H 0.2084 0.8201 0.3946 0.095 Uiso 1 1 calc GR . .

loop_
_atom_site_aniso_label
_atom_site_aniso_U_11
_atom_site_aniso_U_22
_atom_site_aniso_U_33
_atom_site_aniso_U_23
_atom_site_aniso_U_13
_atom_site_aniso_U_12
Re1 0.02866(17) 0.02361(17) 0.02599(17) 0.00735(11) 0.00897(11) 0.00833(11)
Br3 0.0342(3) 0.0341(3) 0.0320(3) 0.00735(19) 0.00551(19) 0.0130(2)
Br1 0.0396(3) 0.0253(2) 0.0364(3) 0.00512(19) 0.0078(2) 0.00858(19)
Br2 0.0403(3) 0.0406(3) 0.0359(3) 0.0162(2) 0.0174(2) 0.0109(2)
Co1 0.0297(5) 0.0207(5) 0.0252(5) 0.0067(4) 0.0075(4) 0.0047(4)
O1 0.047(2) 0.050(2) 0.047(2) 0.0257(19) 0.0212(18) 0.0169(18)
O2 0.045(2) 0.050(2) 0.0387(19) 0.0228(17) 0.0115(17) 0.0130(17)
N1 0.035(2) 0.0272(19) 0.032(2) 0.0070(15) 0.0116(16) 0.0070(16)
N2 0.0302(19) 0.0241(18) 0.035(2) 0.0087(15) 0.0086(16) 0.0033(15)
N3 0.037(2) 0.042(2) 0.037(2) 0.0137(18) 0.0123(18) 0.0113(18)
C1 0.039(3) 0.029(2) 0.031(2) 0.0091(18) 0.0157(19) 0.0125(19)
C2 0.050(3) 0.035(3) 0.038(3) 0.015(2) 0.018(2) 0.010(2)
C3 0.063(4) 0.028(2) 0.046(3) 0.008(2) 0.027(3) 0.004(2)
C4 0.054(3) 0.032(3) 0.040(3) 0.000(2) 0.022(2) -0.003(2)
C5 0.047(3) 0.037(3) 0.032(2) 0.004(2) 0.013(2) 0.000(2)
C6 0.038(3) 0.033(2) 0.042(3) 0.009(2) 0.012(2) 0.008(2)
C7 0.041(3) 0.028(2) 0.049(3) 0.006(2) 0.022(2) 0.0083(19)
C8 0.049(3) 0.040(3) 0.036(3) 0.003(2) 0.020(2) 0.004(2)
C9 0.042(3) 0.038(3) 0.032(2) 0.0080(19) 0.012(2) 0.007(2)
C10 0.031(2) 0.032(2) 0.034(2) 0.0062(19) 0.0131(19) 0.0015(18)
C11 0.041(3) 0.035(2) 0.034(2) 0.012(2) 0.011(2) 0.008(2)
C12 0.042(3) 0.089(5) 0.061(4) 0.040(4) 0.014(3) 0.021(3)
C13 0.039(3) 0.034(3) 0.052(3) 0.013(2) 0.013(2) 0.011(2)
C14 0.036(3) 0.040(3) 0.078(5) 0.006(3) 0.019(3) 0.008(2)
C15 0.054(4) 0.040(3) 0.086(5) 0.000(3) 0.018(4) 0.013(3)

loop_
_atom_type_symbol
_atom_type_description
_atom_type_scat_dispersion_real
_atom_type_scat_dispersion_imag
_atom_type_scat_source
C C 0.0181 0.0091 'International Tables Vol C Tables 4.2.6.8 and 6.1.1.4'
H H 0.0000 0.0000 'International Tables Vol C Tables 4.2.6.8 and 6.1.1.4'
Br Br -0.6763 1.2805 'International Tables Vol C Tables 4.2.6.8 and 6.1.1.4'
Co Co -2.3653 3.6143 'International Tables Vol C Tables 4.2.6.8 and 6.1.1.4'
N N 0.0311 0.0180 'International Tables Vol C Tables 4.2.6.8 and 6.1.1.4'
O O 0.0492 0.0322 'International Tables Vol C Tables 4.2.6.8 and 6.1.1.4'
Re Re -5.2083 5.8923 'International Tables Vol C Tables 4.2.6.8 and 6.1.1.4'

loop_
_exptl_crystal_face_index_h
_exptl_crystal_face_index_k
_exptl_crystal_face_index_l
_exptl_crystal_face_perp_dist
_exptl_oxdiff_crystal_face_indexfrac_h
_exptl_oxdiff_crystal_face_indexfrac_k
_exptl_oxdiff_crystal_face_indexfrac_l
_exptl_oxdiff_crystal_face_x
_exptl_oxdiff_crystal_face_y
_exptl_oxdiff_crystal_face_z
-5 -2 4 0.0181 -4.9972 -1.9998 3.9962 0.0405 0.1067 -1.0472
5 2 -4 0.0181 4.9972 1.9998 -3.9962 -0.0405 -0.1067 1.0472
1 -4 -5 0.0451 0.9965 -3.9967 -5.0011 0.2679 0.9746 0.3405
-1 4 5 0.0322 -0.9965 3.9967 5.0011 -0.2679 -0.9746 -0.3405
0 5 -4 0.0140 -0.0013 4.9990 -3.9948 -0.7469 0.0196 0.3170
0 -5 4 0.0140 0.0013 -4.9990 3.9948 0.7469 -0.0196 -0.3170

loop_
_geom_angle_atom_site_label_1
_geom_angle_atom_site_label_2
_geom_angle_atom_site_label_3
_geom_angle
_geom_angle_site_symmetry_1
_geom_angle_site_symmetry_3
Br3 Re1 Br3 180.0 . 2
Br3 Re1 Br1 90.211(17) . .
Br3 Re1 Br1 89.789(17) 2 .
Br3 Re1 Br1 89.789(17) . 2
Br3 Re1 Br1 90.211(17) 2 2
Br3 Re1 Br2 90.144(17) 2 .
Br3 Re1 Br2 89.856(17) . .
Br3 Re1 Br2 90.144(17) . 2
Br3 Re1 Br2 89.856(17) 2 2
Br1 Re1 Br1 180.0 . 2
Br1 Re1 Br2 89.853(18) . 2
Br1 Re1 Br2 89.852(18) 2 .
Br1 Re1 Br2 90.147(18) . .
Br1 Re1 Br2 90.148(18) 2 2
Br2 Re1 Br2 180.00(2) . 2
O1 Co1 O1 180.0 . 2_666
N1 Co1 O1 88.66(17) . 2_666
N1 Co1 O1 88.66(17) 2_666 .
N1 Co1 O1 91.34(17) . .
N1 Co1 O1 91.34(17) 2_666 2_666
N1 Co1 N1 180.00(9) 2_666 .
N1 Co1 N2 92.03(17) 2_666 2_666
N1 Co1 N2 92.03(17) . .
N1 Co1 N2 87.97(17) 2_666 .
N1 Co1 N2 87.97(17) . 2_666
N2 Co1 O1 89.19(17) . 2_666
N2 Co1 O1 90.81(17) . .
N2 Co1 O1 89.19(17) 2_666 .
N2 Co1 O1 90.81(17) 2_666 2_666
N2 Co1 N2 180.0(2) . 2_666
N3 O1 Co1 113.9(3) . .
C11 O2 C12 111.4(5) . .
C1 N1 Co1 118.5(3) . .
C5 N1 Co1 122.9(4) . .
C5 N1 C1 118.6(5) . .
C6 N2 Co1 122.6(4) . .
C6 N2 C10 119.0(5) . .
C10 N2 Co1 118.3(3) . .
O1 N3 C11 121.6(5) . .
O1 N3 C13 122.7(4) . .
C11 N3 C13 110.2(4) . .
N1 C1 C2 123.0(5) . .
N1 C1 C11 116.2(4) . 2_666
C2 C1 C11 120.8(5) . 2_666
C1 C2 H2 121.2 . .
C1 C2 C3 117.6(5) . .
C3 C2 H2 121.2 . .
C2 C3 H3 120.2 . .
C4 C3 C2 119.5(5) . .
C4 C3 H3 120.2 . .
C3 C4 H4 120.1 . .
C3 C4 C5 119.8(5) . .
C5 C4 H4 120.1 . .
N1 C5 C4 121.5(5) . .
N1 C5 H5 119.2 . .
C4 C5 H5 119.2 . .
N2 C6 H6 118.8 . .
N2 C6 C7 122.4(5) . .
C7 C6 H6 118.8 . .
C6 C7 H7 120.4 . .
C8 C7 C6 119.2(5) . .
C8 C7 H7 120.4 . .
C7 C8 H8 120.6 . .
C7 C8 C9 118.8(5) . .
C9 C8 H8 120.6 . .
C8 C9 H9 120.9 . .
C10 C9 C8 118.2(5) . .
C10 C9 H9 120.9 . .
N2 C10 C9 122.3(5) . .
N2 C10 C11 116.2(4) . .
C9 C10 C11 121.4(5) . .
O2 C11 N3 103.7(4) . .
O2 C11 C1 110.8(4) . 2_666
O2 C11 C10 113.1(4) . .
N3 C11 C1 110.7(4) . 2_666
N3 C11 C10 109.6(4) . .
C10 C11 C1 108.9(4) . 2_666
O2 C12 H12A 110.2 . .
O2 C12 H12B 110.2 . .
O2 C12 C13 107.4(5) . .
H12A C12 H12B 108.5 . .
C13 C12 H12A 110.2 . .
C13 C12 H12B 110.2 . .
N3 C13 C12 96.9(5) . .
N3 C13 C14 110.2(5) . .
N3 C13 C15 110.3(5) . .
C14 C13 C12 112.7(6) . .
C15 C13 C12 113.2(6) . .
C15 C13 C14 112.5(5) . .
C13 C14 H14A 109.5 . .
C13 C14 H14B 109.5 . .
C13 C14 H14C 109.5 . .
H14A C14 H14B 109.5 . .
H14A C14 H14C 109.5 . .
H14B C14 H14C 109.5 . .
C13 C15 H15A 109.5 . .
C13 C15 H15B 109.5 . .
C13 C15 H15C 109.5 . .
H15A C15 H15B 109.5 . .
H15A C15 H15C 109.5 . .
H15B C15 H15C 109.5 . .

loop_
_geom_bond_atom_site_label_1
_geom_bond_atom_site_label_2
_geom_bond_distance
_geom_bond_site_symmetry_2
Re1 Br3 2.5049(5) .
Re1 Br3 2.5049(5) 2
Re1 Br1 2.5107(5) .
Re1 Br1 2.5108(5) 2
Re1 Br2 2.5226(5) .
Re1 Br2 2.5227(5) 2
Co1 O1 2.092(4) 2_666
Co1 O1 2.092(4) .
Co1 N1 1.963(4) .
Co1 N1 1.963(4) 2_666
Co1 N2 1.976(4) 2_666
Co1 N2 1.975(4) .
O1 N3 1.269(6) .
O2 C11 1.399(6) .
O2 C12 1.412(8) .
N1 C1 1.335(7) .
N1 C5 1.334(7) .
N2 C6 1.329(7) .
N2 C10 1.336(7) .
N3 C11 1.485(7) .
N3 C13 1.493(7) .
C1 C2 1.388(7) .
C1 C11 1.532(7) 2_666
C2 H2 0.9300 .
C2 C3 1.390(9) .
C3 H3 0.9300 .
C3 C4 1.354(9) .
C4 H4 0.9300 .
C4 C5 1.390(8) .
C5 H5 0.9300 .
C6 H6 0.9300 .
C6 C7 1.385(8) .
C7 H7 0.9300 .
C7 C8 1.366(9) .
C8 H8 0.9300 .
C8 C9 1.410(8) .
C9 H9 0.9300 .
C9 C10 1.380(7) .
C10 C11 1.522(7) .
C11 C1 1.532(7) 2_666
C12 H12A 0.9700 .
C12 H12B 0.9700 .
C12 C13 1.539(9) .
C13 C14 1.525(8) .
C13 C15 1.518(9) .
C14 H14A 0.9600 .
C14 H14B 0.9600 .
C14 H14C 0.9600 .
C15 H15A 0.9600 .
C15 H15B 0.9600 .
C15 H15C 0.9600 .

loop_
_geom_torsion_atom_site_label_1
_geom_torsion_atom_site_label_2
_geom_torsion_atom_site_label_3
_geom_torsion_atom_site_label_4
_geom_torsion
_geom_torsion_site_symmetry_1
_geom_torsion_site_symmetry_4
Co1 O1 N3 C11 -5.9(7) . .
Co1 O1 N3 C13 -157.1(4) . .
Co1 N1 C1 C2 -178.8(4) . .
Co1 N1 C1 C11 1.6(6) . 2_666
Co1 N1 C5 C4 179.0(4) . .
Co1 N2 C6 C7 179.5(4) . .
Co1 N2 C10 C9 -178.4(4) . .
Co1 N2 C10 C11 2.9(6) . .
O1 N3 C11 O2 -174.3(5) . .
O1 N3 C11 C1 -55.5(7) . 2_666
O1 N3 C11 C10 64.6(7) . .
O1 N3 C13 C12 -175.8(6) . .
O1 N3 C13 C14 -58.5(7) . .
O1 N3 C13 C15 66.2(7) . .
O2 C12 C13 N3 -30.1(7) . .
O2 C12 C13 C14 -145.4(6) . .
O2 C12 C13 C15 85.5(7) . .
N1 C1 C2 C3 -0.5(8) . .
N2 C6 C7 C8 -1.4(8) . .
N2 C10 C11 O2 -177.6(4) . .
N2 C10 C11 N3 -62.4(6) . .
N2 C10 C11 C1 58.8(5) . 2_666
C1 N1 C5 C4 0.2(8) . .
C1 C2 C3 C4 0.8(8) . .
C2 C3 C4 C5 -0.6(9) . .
C3 C4 C5 N1 0.1(9) . .
C5 N1 C1 C2 0.0(8) . .
C5 N1 C1 C11 -179.6(5) . 2_666
C6 N2 C10 C9 0.9(7) . .
C6 N2 C10 C11 -177.9(4) . .
C6 C7 C8 C9 1.2(8) . .
C7 C8 C9 C10 -0.1(8) . .
C8 C9 C10 N2 -0.9(8) . .
C8 C9 C10 C11 177.7(5) . .
C9 C10 C11 O2 3.7(7) . .
C9 C10 C11 N3 118.9(5) . .
C9 C10 C11 C1 -119.9(5) . 2_666
C10 N2 C6 C7 0.3(8) . .
C11 O2 C12 C13 21.0(8) . .
C11 N3 C13 C12 30.1(6) . .
C11 N3 C13 C14 147.4(5) . .
C11 N3 C13 C15 -87.8(6) . .
C11 C1 C2 C3 179.1(5) 2_666 .
C12 O2 C11 N3 -1.2(7) . .
C12 O2 C11 C1 -120.0(6) . 2_666
C12 O2 C11 C10 117.5(6) . .
C13 N3 C11 O2 -19.9(6) . .
C13 N3 C11 C1 98.9(5) . 2_666
C13 N3 C11 C10 -141.0(5) . .
